data_2108865
loop_
_publ_author_name
'Gaydamaka, Anna A.'
'Arkhipov, Sergey G.'
'Boldyreva, Elena V.'

_publ_section_title
;
 A new guaninate hydrate K^+^&#x00B7;C~5~H~4~N~5~O^{-^}&#x00B7;H~2~O:
 crystal structure from 100 to 300K in a comparison with
 2Na^+^&#x00B7;C~5~H~3~N~5~O^2{-^}&#x00B7;7H~2~O
;
_journal_issue 5
_journal_name_full 'Acta Crystallographica Section B'
_journal_page_first
;
;
_journal_paper_doi 10.1107/S205252062100754X
_journal_volume 77
_journal_year 2021
_chemical_formula_moiety '2(Na), 7(H2O), C5 H3 N5 O'
_chemical_formula_sum 'C5 H17 N5 Na2 O8'
_chemical_formula_weight 321.21
_chemical_name_common 'disodium 2-amino-6-oxo-6,7-dihydro-1H-purine-1,7-diide heptahydrate'
_chemical_name_systematic 'disodium 2-amino-6-oxo-6,7-dihydro-1H-purine-1,7-diide heptahydrate'
_space_group_crystal_system monoclinic
_space_group_IT_number 14
_space_group_name_Hall '-P 2ybc'
_space_group_name_H-M_alt 'P 1 21/c 1'
_atom_sites_solution_hydrogens difmap
_atom_sites_solution_primary direct
_atom_sites_solution_secondary direct
_audit_creation_method SHELXL-2018/3
_cell_angle_alpha 90
_cell_angle_beta 101.545(2)
_cell_angle_gamma 90
_cell_formula_units_Z 4
_cell_length_a 10.5340(2)
_cell_length_b 11.69648(19)
_cell_length_c 11.2042(2)
_cell_measurement_reflns_used 7028
_cell_measurement_temperature 175(2)
_cell_measurement_theta_max 29.6270
_cell_measurement_theta_min 2.6340
_cell_volume 1352.55(4)
_computing_cell_refinement 'STOE X-AREA (Stoe & Cie, 2006)'
_computing_data_collection 'STOE X-AREA (Stoe & Cie, 2006)'
_computing_data_reduction 'CrysAlisPro 1.171.38.43d (Rigaku OD, 2015)'
_computing_molecular_graphics 'Mercury (Macrae et al., 2020), Vesta(Momma,2011)'
_computing_structure_refinement 'SHELXL-2018/3 (Sheldrick, 2018)'
_diffrn_ambient_temperature 175(2)
_diffrn_detector 'image plate (34 cm diameter)'
_diffrn_detector_area_resol_mean 6.67
_diffrn_detector_type STOE
_diffrn_measured_fraction_theta_full 1.000
_diffrn_measured_fraction_theta_max 1.000
_diffrn_measurement_details ' 360 frames, detector distance = 100 mm'
_diffrn_measurement_device '2-circle goniometer'
_diffrn_measurement_device_type 'STOE IPDS 2'
_diffrn_measurement_method 'rotation method'
_diffrn_radiation_collimation '0.5 mm diameter, monocapillary'
_diffrn_radiation_monochromator 'plane graphite'
_diffrn_radiation_polarisn_norm 0
_diffrn_radiation_type 'Mo K\a'
_diffrn_radiation_wavelength 0.71073
_diffrn_reflns_av_R_equivalents 0.0512
_diffrn_reflns_av_unetI/netI 0.0443
_diffrn_reflns_Laue_measured_fraction_full 1.000
_diffrn_reflns_Laue_measured_fraction_max 1.000
_diffrn_reflns_limit_h_max 14
_diffrn_reflns_limit_h_min -14
_diffrn_reflns_limit_k_max 16
_diffrn_reflns_limit_k_min -16
_diffrn_reflns_limit_l_max 14
_diffrn_reflns_limit_l_min -15
_diffrn_reflns_number 12962
_diffrn_reflns_point_group_measured_fraction_full 1.000
_diffrn_reflns_point_group_measured_fraction_max 1.000
_diffrn_reflns_theta_full 25.242
_diffrn_reflns_theta_max 29.574
_diffrn_reflns_theta_min 1.973
_diffrn_source 'sealed X-ray tube, 12 x 0.4 mm long-fine focus'
_diffrn_source_current 30
_diffrn_source_power 1.500
_diffrn_source_voltage 50
_exptl_absorpt_coefficient_mu 0.195
_exptl_absorpt_correction_T_max 1.00000
_exptl_absorpt_correction_T_min 0.97699
_exptl_absorpt_correction_type multi-scan
_exptl_absorpt_process_details
;
CrysAlisPro 1.171.38.43d (Rigaku Oxford Diffraction, 2015)
Empirical absorption correction using spherical harmonics,
 implemented in SCALE3 ABSPACK scaling algorithm.
;
_exptl_crystal_colour colourless
_exptl_crystal_density_diffrn 1.577
_exptl_crystal_description prism
_exptl_crystal_F_000 672
_exptl_crystal_size_max 0.5
_exptl_crystal_size_mid 0.5
_exptl_crystal_size_min 0.25
_refine_diff_density_max 0.465
_refine_diff_density_min -0.232
_refine_diff_density_rms 0.061
_refine_ls_extinction_method none
_refine_ls_goodness_of_fit_ref 1.076
_refine_ls_hydrogen_treatment refxyz
_refine_ls_matrix_type full
_refine_ls_number_parameters 232
_refine_ls_number_reflns 3797
_refine_ls_number_restraints 0
_refine_ls_restrained_S_all 1.076
_refine_ls_R_factor_all 0.0424
_refine_ls_R_factor_gt 0.0327
_refine_ls_shift/su_max 0.000
_refine_ls_shift/su_mean 0.000
_refine_ls_structure_factor_coef Fsqd
_refine_ls_weighting_details 'w=1/[\s^2^(Fo^2^)+(0.0375P)^2^+0.7155P] where P=(Fo^2^+2Fc^2^)/3'
_refine_ls_weighting_scheme calc
_refine_ls_wR_factor_gt 0.0783
_refine_ls_wR_factor_ref 0.0910
_reflns_Friedel_coverage 0.000
_reflns_number_gt 3045
_reflns_number_total 3797
_reflns_threshold_expression 'I > 2\s(I)'
_cod_data_source_file xk5085sup1.cif
_cod_data_source_block GuaNa_175K
_cod_original_cell_volume 1352.54(5)
_cod_original_sg_symbol_H-M 'P 21/c'
_cod_database_code 2108865
_shelx_shelxl_version_number 2018/3
_shelx_space_group_comment
;
The symmetry employed for this shelxl refinement is uniquely defined
by the following loop, which should always be used as a source of
symmetry information in preference to the above space-group names.
They are only intended as comments.
;
_oxdiff_exptl_absorpt_empirical_full_min 0.916
_oxdiff_exptl_absorpt_empirical_full_max 1.142
_oxdiff_exptl_absorpt_empirical_details
;
Empirical correction (ABSPACK) includes:
- Absorption correction using spherical harmonics
- Frame scaling
- Detector area scaling
;

loop_
_space_group_symop_operation_xyz
'x, y, z'
'-x, y+1/2, -z+1/2'
'-x, -y, -z'
'x, -y-1/2, z-1/2'

loop_
_atom_site_label
_atom_site_type_symbol
_atom_site_fract_x
_atom_site_fract_y
_atom_site_fract_z
_atom_site_U_iso_or_equiv
_atom_site_adp_type
_atom_site_occupancy
_atom_site_site_symmetry_order
_atom_site_calc_flag
_atom_site_refinement_flags_posn
_atom_site_refinement_flags_adp
_atom_site_refinement_flags_occupancy
_atom_site_disorder_assembly
_atom_site_disorder_group
N1 N 0.65512(10) 0.48244(9) 0.34798(10) 0.0156(2) Uani 1 1 d . . . . .
C2 C 0.52606(12) 0.48245(10) 0.33949(12) 0.0165(2) Uani 1 1 d . . . . .
N3 N 0.45286(10) 0.40186(9) 0.37636(10) 0.0167(2) Uani 1 1 d . . . . .
C4 C 0.52390(12) 0.31286(10) 0.43233(11) 0.0142(2) Uani 1 1 d . . . . .
C5 C 0.65769(12) 0.30512(10) 0.44904(12) 0.0146(2) Uani 1 1 d . . . . .
C6 C 0.72622(12) 0.39355(10) 0.40418(11) 0.0137(2) Uani 1 1 d . . . . .
N7 N 0.69824(11) 0.20365(9) 0.50882(11) 0.0183(2) Uani 1 1 d . . . . .
C8 C 0.58620(13) 0.15774(11) 0.52339(13) 0.0190(3) Uani 1 1 d . . . . .
H1 H 0.5873(16) 0.0875(15) 0.5627(16) 0.023 Uiso 1 1 d . U . . .
N9 N 0.47673(11) 0.21767(9) 0.47920(11) 0.0177(2) Uani 1 1 d . . . . .
N2 N 0.46152(13) 0.57440(11) 0.27944(13) 0.0254(3) Uani 1 1 d . . . . .
H2 H 0.3807(19) 0.5855(16) 0.2875(17) 0.030 Uiso 1 1 d . U . . .
H3 H 0.5107(19) 0.6349(17) 0.2722(17) 0.030 Uiso 1 1 d . U . . .
O1 O 0.85044(8) 0.39312(7) 0.41319(8) 0.01606(19) Uani 1 1 d . . . . .
Na1 Na 0.11585(5) 0.25441(4) 0.18321(5) 0.01652(12) Uani 1 1 d . . . . .
Na2 Na 0.04851(5) 0.04510(4) 0.37224(5) 0.01659(12) Uani 1 1 d . . . . .
O2W O 0.30757(10) 0.32572(9) 0.13555(10) 0.0205(2) Uani 1 1 d . . . . .
H4 H 0.3521(18) 0.3073(15) 0.0920(18) 0.025 Uiso 1 1 d . U . . .
H5 H 0.3594(18) 0.3419(15) 0.2049(18) 0.025 Uiso 1 1 d . U . . .
O3W O 0.18468(10) 0.38008(8) 0.35509(9) 0.0192(2) Uani 1 1 d . . . . .
H6 H 0.1476(18) 0.4406(16) 0.3523(16) 0.023 Uiso 1 1 d . U . . .
H7 H 0.2641(19) 0.3931(15) 0.3722(16) 0.023 Uiso 1 1 d . U . . .
O4W O 0.24331(10) 0.11476(8) 0.31955(10) 0.01802(19) Uani 1 1 d . . . . .
H8 H 0.2787(17) 0.0762(15) 0.2747(16) 0.022 Uiso 1 1 d . U . . .
H9 H 0.3044(18) 0.1404(15) 0.3647(17) 0.022 Uiso 1 1 d . U . . .
O5W O -0.00206(10) 0.06869(8) 0.14499(9) 0.01695(18) Uani 1 1 d . . . . .
H10 H 0.0502(17) 0.0226(15) 0.1253(16) 0.020 Uiso 1 1 d . U . . .
H11 H -0.0497(18) 0.0869(15) 0.0812(17) 0.020 Uiso 1 1 d . U . . .
O6W O -0.15495(10) 0.02091(8) 0.42385(9) 0.0204(2) Uani 1 1 d . . . . .
H12 H -0.2070(18) -0.0317(16) 0.4087(16) 0.024 Uiso 1 1 d . U . . .
H13 H -0.1997(18) 0.0763(16) 0.4413(17) 0.024 Uiso 1 1 d . U . . .
O7W O 0.04302(10) 0.22693(8) 0.46267(9) 0.01840(19) Uani 1 1 d . . . . .
H14 H -0.0258(19) 0.2632(15) 0.4468(16) 0.022 Uiso 1 1 d . U . . .
H15 H 0.0919(18) 0.2699(15) 0.4377(17) 0.022 Uiso 1 1 d . U . . .
O8W O 0.08245(9) -0.14993(8) 0.31525(9) 0.01689(19) Uani 1 1 d . . . . .
H16 H 0.1095(17) -0.1451(15) 0.2533(17) 0.020 Uiso 1 1 d . U . . .
H17 H 0.1471(18) -0.1725(15) 0.3664(17) 0.020 Uiso 1 1 d . U . . .

loop_
_atom_site_aniso_label
_atom_site_aniso_U_11
_atom_site_aniso_U_22
_atom_site_aniso_U_33
_atom_site_aniso_U_23
_atom_site_aniso_U_13
_atom_site_aniso_U_12
N1 0.0138(5) 0.0169(4) 0.0161(5) 0.0019(4) 0.0032(4) -0.0016(4)
C2 0.0151(6) 0.0171(5) 0.0170(6) 0.0012(4) 0.0029(5) 0.0011(4)
N3 0.0111(5) 0.0193(5) 0.0195(6) 0.0016(4) 0.0027(4) -0.0009(4)
C4 0.0115(6) 0.0181(5) 0.0132(6) -0.0002(4) 0.0027(4) -0.0008(4)
C5 0.0113(6) 0.0168(5) 0.0160(6) 0.0016(4) 0.0033(4) 0.0006(4)
C6 0.0116(6) 0.0171(5) 0.0127(6) -0.0015(4) 0.0032(4) -0.0010(4)
N7 0.0150(5) 0.0183(5) 0.0212(6) 0.0044(4) 0.0027(4) 0.0024(4)
C8 0.0171(6) 0.0193(6) 0.0204(7) 0.0047(5) 0.0036(5) 0.0002(5)
N9 0.0130(5) 0.0194(5) 0.0208(6) 0.0034(4) 0.0042(4) -0.0004(4)
N2 0.0175(6) 0.0222(5) 0.0364(7) 0.0108(5) 0.0049(5) 0.0043(4)
O1 0.0092(4) 0.0212(4) 0.0181(5) 0.0003(3) 0.0035(3) -0.0014(3)
Na1 0.0151(3) 0.0165(2) 0.0180(3) -0.00009(19) 0.0036(2) -0.00069(18)
Na2 0.0171(3) 0.0159(2) 0.0177(3) 0.00003(18) 0.0057(2) 0.00010(18)
O2W 0.0162(5) 0.0273(5) 0.0192(5) -0.0033(4) 0.0068(4) -0.0013(4)
O3W 0.0125(5) 0.0184(4) 0.0274(6) -0.0022(4) 0.0056(4) 0.0007(3)
O4W 0.0144(5) 0.0207(4) 0.0195(5) -0.0042(4) 0.0048(4) -0.0003(3)
O5W 0.0171(5) 0.0174(4) 0.0157(5) 0.0009(3) 0.0018(4) 0.0031(3)
O6W 0.0166(5) 0.0189(4) 0.0269(5) -0.0036(4) 0.0076(4) -0.0009(4)
O7W 0.0175(5) 0.0169(4) 0.0218(5) 0.0017(3) 0.0063(4) 0.0029(3)
O8W 0.0141(4) 0.0212(4) 0.0154(5) 0.0027(3) 0.0030(4) 0.0009(3)

loop_
_atom_type_symbol
_atom_type_description
_atom_type_scat_dispersion_real
_atom_type_scat_dispersion_imag
_atom_type_scat_source
C C 0.0033 0.0016 'International Tables Vol C Tables 4.2.6.8 and 6.1.1.4'
H H 0.0000 0.0000 'International Tables Vol C Tables 4.2.6.8 and 6.1.1.4'
N N 0.0061 0.0033 'International Tables Vol C Tables 4.2.6.8 and 6.1.1.4'
O O 0.0106 0.0060 'International Tables Vol C Tables 4.2.6.8 and 6.1.1.4'
Na Na 0.0362 0.0249 'International Tables Vol C Tables 4.2.6.8 and 6.1.1.4'

loop_
_geom_angle_atom_site_label_1
_geom_angle_atom_site_label_2
_geom_angle_atom_site_label_3
_geom_angle
_geom_angle_site_symmetry_1
_geom_angle_site_symmetry_3
_geom_angle_publ_flag
C2 N1 C6 119.24(10) . . ?
N3 C2 N1 128.10(12) . . ?
N3 C2 N2 116.38(12) . . ?
N1 C2 N2 115.42(11) . . ?
C2 N3 C4 112.63(10) . . ?
N3 C4 N9 126.31(11) . . ?
N3 C4 C5 124.25(11) . . ?
N9 C4 C5 109.44(11) . . ?
C4 C5 N7 109.11(10) . . ?
C4 C5 C6 118.87(11) . . ?
N7 C5 C6 132.01(11) . . ?
O1 C6 N1 119.63(11) . . ?
O1 C6 C5 123.50(11) . . ?
N1 C6 C5 116.87(11) . . ?
C8 N7 C5 102.04(10) . . ?
N7 C8 N9 117.08(11) . . ?
N7 C8 H1 119.0(11) . . ?
N9 C8 H1 123.9(11) . . ?
C8 N9 C4 102.33(10) . . ?
C2 N2 H2 117.2(12) . . ?
C2 N2 H3 115.2(13) . . ?
H2 N2 H3 118.9(17) . . ?
O2W Na1 O8W 129.34(4) . 2 ?
O2W Na1 O3W 80.23(4) . . ?
O8W Na1 O3W 80.30(4) 2 . ?
O2W Na1 O4W 89.40(4) . . ?
O8W Na1 O4W 133.19(4) 2 . ?
O3W Na1 O4W 82.46(4) . . ?
O2W Na1 O7W 81.28(4) . 4_565 ?
O8W Na1 O7W 82.34(4) 2 4_565 ?
O3W Na1 O7W 137.26(4) . 4_565 ?
O4W Na1 O7W 135.43(4) . 4_565 ?
O2W Na1 O5W 133.83(4) . . ?
O8W Na1 O5W 90.17(4) 2 . ?
O3W Na1 O5W 136.54(4) . . ?
O4W Na1 O5W 73.63(4) . . ?
O7W Na1 O5W 81.93(4) 4_565 . ?
O2W Na1 Na2 133.97(3) . . ?
O8W Na1 Na2 92.36(3) 2 . ?
O3W Na1 Na2 90.48(3) . . ?
O4W Na1 Na2 44.59(2) . . ?
O7W Na1 Na2 129.09(3) 4_565 . ?
O5W Na1 Na2 47.34(3) . . ?
O2W Na1 Na2 91.69(3) . 2 ?
O8W Na1 Na2 37.66(2) 2 2 ?
O3W Na1 Na2 68.96(3) . 2 ?
O4W Na1 Na2 150.76(3) . 2 ?
O7W Na1 Na2 73.45(3) 4_565 2 ?
O5W Na1 Na2 123.67(3) . 2 ?
Na2 Na1 Na2 126.794(15) . 2 ?
O2W Na1 Na2 67.48(3) . 4_565 ?
O8W Na1 Na2 74.71(3) 2 4_565 ?
O3W Na1 Na2 107.44(3) . 4_565 ?
O4W Na1 Na2 152.09(3) . 4_565 ?
O7W Na1 Na2 29.93(2) 4_565 4_565 ?
O5W Na1 Na2 110.66(3) . 4_565 ?
Na2 Na1 Na2 155.35(2) . 4_565 ?
Na2 Na1 Na2 50.336(14) 2 4_565 ?
O6W Na2 O7W 84.31(4) . . ?
O6W Na2 O4W 166.96(4) . . ?
O7W Na2 O4W 83.97(4) . . ?
O6W Na2 O8W 98.17(4) . . ?
O7W Na2 O8W 169.09(4) . . ?
O4W Na2 O8W 94.41(4) . . ?
O6W Na2 O6W 90.13(4) . 3_556 ?
O7W Na2 O6W 85.98(4) . 3_556 ?
O4W Na2 O6W 94.72(4) . 3_556 ?
O8W Na2 O6W 83.39(4) . 3_556 ?
O6W Na2 O5W 104.14(4) . . ?
O7W Na2 O5W 108.53(4) . . ?
O4W Na2 O5W 74.35(4) . . ?
O8W Na2 O5W 81.27(4) . . ?
O6W Na2 O5W 160.33(4) 3_556 . ?
O6W Na2 Na2 46.42(3) . 3_556 ?
O7W Na2 Na2 83.15(3) . 3_556 ?
O4W Na2 Na2 137.12(4) . 3_556 ?
O8W Na2 Na2 90.85(3) . 3_556 ?
O6W Na2 Na2 43.71(3) 3_556 3_556 ?
O5W Na2 Na2 148.32(4) . 3_556 ?
O6W Na2 Na1 123.68(3) . . ?
O7W Na2 Na1 69.22(3) . . ?
O4W Na2 Na1 45.94(3) . . ?
O8W Na2 Na1 117.04(3) . . ?
O6W Na2 Na1 133.70(3) 3_556 . ?
O5W Na2 Na1 47.00(2) . . ?
Na2 Na2 Na1 152.10(3) 3_556 . ?
O6W Na2 Na1 61.63(3) . 2_545 ?
O7W Na2 Na1 145.53(3) . 2_545 ?
O4W Na2 Na1 130.45(3) . 2_545 ?
O8W Na2 Na1 36.89(2) . 2_545 ?
O6W Na2 Na1 88.80(3) 3_556 2_545 ?
O5W Na2 Na1 86.30(3) . 2_545 ?
Na2 Na2 Na1 69.907(17) 3_556 2_545 ?
Na1 Na2 Na1 133.235(16) . 2_545 ?
O6W Na2 Na1 82.65(3) . 4_566 ?
O7W Na2 Na1 31.12(3) . 4_566 ?
O4W Na2 Na1 90.22(3) . 4_566 ?
O8W Na2 Na1 138.41(3) . 4_566 ?
O6W Na2 Na1 55.02(3) 3_556 4_566 ?
O5W Na2 Na1 139.20(3) . 4_566 ?
Na2 Na2 Na1 59.757(16) 3_556 4_566 ?
Na1 Na2 Na1 95.411(12) . 4_566 ?
Na1 Na2 Na1 129.664(14) 2_545 4_566 ?
Na1 O2W H4 134.8(13) . . ?
Na1 O2W H5 106.7(12) . . ?
H4 O2W H5 105.8(18) . . ?
Na1 O3W H6 116.0(13) . . ?
Na1 O3W H7 114.9(12) . . ?
H6 O3W H7 107.8(17) . . ?
Na2 O4W Na1 89.47(4) . . ?
Na2 O4W H8 118.9(12) . . ?
Na1 O4W H8 104.2(12) . . ?
Na2 O4W H9 126.7(13) . . ?
Na1 O4W H9 114.8(13) . . ?
H8 O4W H9 100.9(17) . . ?
Na1 O5W Na2 85.66(3) . . ?
Na1 O5W H10 106.1(12) . . ?
Na2 O5W H10 100.4(12) . . ?
Na1 O5W H11 97.0(12) . . ?
Na2 O5W H11 152.4(12) . . ?
H10 O5W H11 105.1(17) . . ?
Na2 O6W Na2 89.86(4) . 3_556 ?
Na2 O6W H12 130.2(13) . . ?
Na2 O6W H12 96.8(13) 3_556 . ?
Na2 O6W H13 122.9(12) . . ?
Na2 O6W H13 101.3(12) 3_556 . ?
H12 O6W H13 104.1(17) . . ?
Na2 O7W Na1 118.95(4) . 4_566 ?
Na2 O7W H14 117.7(12) . . ?
Na1 O7W H14 104.8(12) 4_566 . ?
Na2 O7W H15 109.8(13) . . ?
Na1 O7W H15 101.6(13) 4_566 . ?
H14 O7W H15 101.4(17) . . ?
Na1 O8W Na2 105.45(4) 2_545 . ?
Na1 O8W H16 120.3(12) 2_545 . ?
Na2 O8W H16 105.0(12) . . ?
Na1 O8W H17 116.2(12) 2_545 . ?
Na2 O8W H17 105.1(12) . . ?
H16 O8W H17 103.4(17) . . ?

loop_
_geom_bond_atom_site_label_1
_geom_bond_atom_site_label_2
_geom_bond_distance
_geom_bond_site_symmetry_2
_geom_bond_publ_flag
N1 C2 1.3437(16) . ?
N1 C6 1.3600(16) . ?
C2 N3 1.3347(15) . ?
C2 N2 1.3742(17) . ?
N3 C4 1.3597(16) . ?
C4 N9 1.3663(15) . ?
C4 C5 1.3870(17) . ?
C5 N7 1.3874(16) . ?
C5 C6 1.4103(16) . ?
C6 O1 1.2921(15) . ?
N7 C8 1.3360(16) . ?
C8 N9 1.3557(17) . ?
C8 H1 0.931(17) . ?
N2 H2 0.88(2) . ?
N2 H3 0.89(2) . ?
Na1 O2W 2.3433(11) . ?
Na1 O8W 2.3728(10) 2 ?
Na1 O3W 2.4158(11) . ?
Na1 O4W 2.4460(11) . ?
Na1 O7W 2.4461(12) 4_565 ?
Na1 O5W 2.4964(10) . ?
Na1 Na2 3.4035(7) . ?
Na1 Na2 3.8097(7) 2 ?
Na1 Na2 4.1415(7) 4_565 ?
Na2 O6W 2.3460(11) . ?
Na2 O7W 2.3614(10) . ?
Na2 O4W 2.3892(10) . ?
Na2 O8W 2.4148(10) . ?
Na2 O6W 2.4592(12) 3_556 ?
Na2 O5W 2.5100(11) . ?
Na2 Na2 3.3947(10) 3_556 ?
O2W H4 0.77(2) . ?
O2W H5 0.88(2) . ?
O3W H6 0.806(19) . ?
O3W H7 0.835(19) . ?
O4W H8 0.818(19) . ?
O4W H9 0.794(19) . ?
O5W H10 0.831(18) . ?
O5W H11 0.815(19) . ?
O6W H12 0.82(2) . ?
O6W H13 0.847(19) . ?
O7W H14 0.828(19) . ?
O7W H15 0.809(19) . ?
O8W H16 0.804(19) . ?
O8W H17 0.840(19) . ?

loop_
_geom_hbond_atom_site_label_D
_geom_hbond_atom_site_label_H
_geom_hbond_atom_site_label_A
_geom_hbond_distance_DH
_geom_hbond_distance_HA
_geom_hbond_distance_DA
_geom_hbond_angle_DHA
_geom_hbond_site_symmetry_A
_geom_hbond_publ_flag
O2W H5 N3 0.88(2) 2.10(2) 2.9601(16) 168.5(17) . yes
O3W H7 N3 0.835(19) 1.982(19) 2.7988(14) 165.9(17) . yes
O4W H9 N9 0.794(19) 2.20(2) 2.9889(15) 176.1(18) . yes
O7W H15 O3W 0.809(19) 1.958(19) 2.7583(13) 170.2(18) . yes
O6W H12 O2W 0.82(2) 1.98(2) 2.7949(14) 170.0(18) 2_545 yes
O3W H6 O5W 0.806(19) 2.148(19) 2.9268(13) 162.5(17) 2 yes
O2W H4 N9 0.77(2) 2.02(2) 2.7841(14) 171.9(18) 4_565 yes
O4W H8 N1 0.818(19) 1.991(19) 2.8049(14) 173.2(17) 2_645 yes
O5W H10 O1 0.831(18) 1.938(19) 2.7587(12) 169.1(17) 2_645 yes
O8W H16 O1 0.804(19) 2.042(19) 2.8335(13) 168.0(17) 2_645 yes
O5W H11 O1 0.815(19) 1.98(2) 2.7828(14) 169.2(17) 4_465 yes
O6W H13 N7 0.847(19) 2.067(19) 2.9079(14) 172.0(17) 1_455 yes
O7W H14 O1 0.828(19) 1.989(19) 2.7840(13) 160.9(17) 1_455 yes
O8W H17 N7 0.840(19) 1.957(19) 2.7919(15) 172.3(17) 3_656 yes

loop_
_geom_torsion_atom_site_label_1
_geom_torsion_atom_site_label_2
_geom_torsion_atom_site_label_3
_geom_torsion_atom_site_label_4
_geom_torsion
_geom_torsion_site_symmetry_1
_geom_torsion_site_symmetry_2
_geom_torsion_site_symmetry_3
_geom_torsion_site_symmetry_4
_geom_torsion_publ_flag
C6 N1 C2 N3 -2.7(2) . . . . ?
C6 N1 C2 N2 -178.87(12) . . . . ?
N1 C2 N3 C4 2.4(2) . . . . ?
N2 C2 N3 C4 178.57(12) . . . . ?
C2 N3 C4 N9 -179.68(12) . . . . ?
C2 N3 C4 C5 -0.47(18) . . . . ?
N3 C4 C5 N7 -179.88(12) . . . . ?
N9 C4 C5 N7 -0.56(15) . . . . ?
N3 C4 C5 C6 -0.99(19) . . . . ?
N9 C4 C5 C6 178.33(11) . . . . ?
C2 N1 C6 O1 -179.70(11) . . . . ?
C2 N1 C6 C5 0.84(18) . . . . ?
C4 C5 C6 O1 -178.65(11) . . . . ?
N7 C5 C6 O1 -0.1(2) . . . . ?
C4 C5 C6 N1 0.79(18) . . . . ?
N7 C5 C6 N1 179.37(13) . . . . ?
C4 C5 N7 C8 0.15(14) . . . . ?
C6 C5 N7 C8 -178.54(14) . . . . ?
C5 N7 C8 N9 0.33(16) . . . . ?
N7 C8 N9 C4 -0.66(16) . . . . ?
N3 C4 N9 C8 -179.99(13) . . . . ?
C5 C4 N9 C8 0.70(14) . . . . ?

_cod_database_fobs_code 2108865
